data_2233623
loop_
_publ_author_name
'Kamatchi, P.'
'Jagadeesan, G.'
'Pramesh, M.'
'Perumal, P. T.'
'Aravindhan, S.'

_publ_section_title
;
 Ethyl
 2-benzyl-3-[3-(4-chlorophenyl)-1-phenyl-1<i>H</i>-pyrazol-4-yl]-4,6-dioxo-5-phenyloctahydropyrrolo[3,4-<i>c</i>]pyrrole-1-carboxylate
;
_journal_coeditor_code SU2345
_journal_issue 2
_journal_name_full 'Acta Crystallographica Section E'
_journal_page_first o552
_journal_paper_doi 10.1107/S1600536812002450
_journal_volume 68
_journal_year 2012
_chemical_formula_iupac 'C37 H31 Cl N4 O4'
_chemical_formula_moiety 'C37 H31 Cl N4 O4'
_chemical_formula_sum 'C37 H31 Cl N4 O4'
_chemical_formula_weight 631.11
_chemical_name_systematic
;
Ethyl 2-benzyl-3-[3-(4-chlorophenyl)-1-phenyl-1<i>H</i>-pyrazol-4-yl]-4,6-
dioxo-5-phenyloctahydropyrrolo[3,4-<i>c</i>]pyrrole-1-carboxylate
;
_space_group_IT_number 2
_symmetry_cell_setting triclinic
_symmetry_space_group_name_Hall '-P 1'
_symmetry_space_group_name_H-M 'P -1'
_atom_sites_solution_hydrogens geom
_atom_sites_solution_primary direct
_atom_sites_solution_secondary difmap
_audit_creation_method SHELXL-97
_cell_angle_alpha 83.897(4)
_cell_angle_beta 81.585(5)
_cell_angle_gamma 62.213(6)
_cell_formula_units_Z 4
_cell_length_a 12.8293(8)
_cell_length_b 13.3467(8)
_cell_length_c 22.0754(11)
_cell_measurement_temperature 293(2)
_cell_measurement_theta_max 29.3
_cell_measurement_theta_min 3.0
_cell_volume 3304.9(4)
_computing_cell_refinement 'CrysAlis PRO (Oxford Diffraction, 2009)'
_computing_data_collection 'CrysAlis PRO (Oxford Diffraction, 2009)'
_computing_data_reduction 'CrysAlis PRO (Oxford Diffraction, 2009)'
_computing_molecular_graphics '<i>PLATON</i> (Spek, 2009)'
_computing_publication_material '<i>PLATON</i> (Spek, 2009) and publCIF (Westrip, 2010)'
_computing_structure_refinement '<i>SHELXL97</i> (Sheldrick, 2008)'
_computing_structure_solution '<i>SHELXS97</i> (Sheldrick, 2008)'
_diffrn_ambient_temperature 293(2)
_diffrn_detector_area_resol_mean 15.9821
_diffrn_measured_fraction_theta_full 0.999
_diffrn_measured_fraction_theta_max 0.848
_diffrn_measurement_device_type 'Oxford Diffraction Xcalibur Eos'
_diffrn_measurement_method \w
_diffrn_radiation_monochromator graphite
_diffrn_radiation_source 'fine-focus sealed tube'
_diffrn_radiation_type MoK\a
_diffrn_radiation_wavelength 0.71073
_diffrn_reflns_av_R_equivalents 0.0265
_diffrn_reflns_av_sigmaI/netI 0.0631
_diffrn_reflns_limit_h_max 17
_diffrn_reflns_limit_h_min -17
_diffrn_reflns_limit_k_max 18
_diffrn_reflns_limit_k_min -17
_diffrn_reflns_limit_l_max 27
_diffrn_reflns_limit_l_min -29
_diffrn_reflns_number 29939
_diffrn_reflns_theta_full 25.00
_diffrn_reflns_theta_max 29.32
_diffrn_reflns_theta_min 2.80
_exptl_absorpt_coefficient_mu 0.161
_exptl_absorpt_correction_T_max 0.984
_exptl_absorpt_correction_T_min 0.978
_exptl_absorpt_correction_type multi-scan
_exptl_absorpt_process_details '(CrysAlis PRO; Oxford Diffraction, 2009)'
_exptl_crystal_colour colourless
_exptl_crystal_density_diffrn 1.268
_exptl_crystal_density_method 'not measured'
_exptl_crystal_description triclinic
_exptl_crystal_F_000 1320
_exptl_crystal_size_max 0.2
_exptl_crystal_size_mid 0.2
_exptl_crystal_size_min 0.2
_refine_diff_density_max 0.884
_refine_diff_density_min -0.574
_refine_ls_extinction_method none
_refine_ls_goodness_of_fit_ref 1.001
_refine_ls_hydrogen_treatment constr
_refine_ls_matrix_type full
_refine_ls_number_parameters 831
_refine_ls_number_reflns 15365
_refine_ls_number_restraints 259
_refine_ls_restrained_S_all 1.003
_refine_ls_R_factor_all 0.1283
_refine_ls_R_factor_gt 0.0673
_refine_ls_shift/su_max 0.004
_refine_ls_shift/su_mean 0.000
_refine_ls_structure_factor_coef Fsqd
_refine_ls_weighting_details 'calc w=1/[\s^2^(Fo^2^)+(0.1261P)^2^+0.0000P] where P=(Fo^2^+2Fc^2^)/3'
_refine_ls_weighting_scheme calc
_refine_ls_wR_factor_gt 0.2008
_refine_ls_wR_factor_ref 0.2251
_reflns_number_gt 7600
_reflns_number_total 15365
_reflns_threshold_expression I>2sigma(I)
_cod_data_source_file su2345.cif
_cod_data_source_block I
_cod_original_cell_volume 3304.9(3)
_cod_database_code 2233623
_cod_database_fobs_code 2233623

loop_
_symmetry_equiv_pos_site_id
_symmetry_equiv_pos_as_xyz
1 x,y,z
2 -x,-y,-z

loop_
_atom_site_aniso_label
_atom_site_aniso_U_11
_atom_site_aniso_U_22
_atom_site_aniso_U_33
_atom_site_aniso_U_12
_atom_site_aniso_U_13
_atom_site_aniso_U_23
Cl1 0.0458(5) 0.0517(4) 0.0859(6) 0.0009(3) 0.0072(4) -0.0054(4)
O40 0.0564(13) 0.0607(9) 0.0939(16) -0.0375(10) -0.0080(11) -0.0036(11)
O43 0.0357(10) 0.0613(11) 0.171(3) -0.0162(9) -0.0045(14) 0.0191(15)
O44 0.0438(10) 0.0392(8) 0.0867(14) -0.0064(8) -0.0167(10) 0.0044(10)
O45 0.0625(14) 0.0385(8) 0.0938(15) -0.0203(9) -0.0183(12) -0.0030(11)
N2 0.0364(11) 0.0327(8) 0.0446(8) -0.0112(8) -0.0053(8) 0.0045(6)
N5 0.0361(8) 0.0405(7) 0.0519(12) -0.0138(7) -0.0048(9) -0.0011(10)
N24 0.0363(9) 0.0383(9) 0.0452(12) -0.0097(7) -0.0001(8) 0.0059(8)
N25 0.0366(9) 0.0355(8) 0.0427(12) -0.0105(7) -0.0010(8) 0.0053(8)
C1 0.0355(10) 0.0324(9) 0.0530(10) -0.0138(9) -0.0041(10) 0.0060(8)
C3 0.0293(12) 0.0318(8) 0.0488(10) -0.0075(9) -0.0038(8) 0.0061(6)
C4 0.0388(10) 0.0360(8) 0.0485(13) -0.0141(8) -0.0014(11) 0.0013(12)
C6 0.0342(10) 0.0369(8) 0.0431(13) -0.0104(7) -0.0030(10) 0.0029(11)
C7 0.0341(9) 0.0348(9) 0.0431(9) -0.0127(8) 0.0014(10) 0.0066(8)
C8 0.0303(9) 0.0327(8) 0.0457(8) -0.0085(7) 0.0029(10) 0.0020(8)
C9 0.0500(13) 0.0464(13) 0.0524(11) -0.0207(10) -0.0108(12) 0.0019(9)
C10 0.0576(11) 0.0405(12) 0.0418(13) -0.0231(10) -0.0053(11) 0.0044(8)
C11 0.0867(18) 0.0617(17) 0.0631(19) -0.0383(14) -0.0120(15) -0.0079(12)
C12 0.127(2) 0.0618(19) 0.069(2) -0.0348(18) -0.012(2) -0.0181(14)
C13 0.1104(19) 0.0545(19) 0.0526(19) -0.0069(18) 0.0003(18) -0.0021(13)
C14 0.0654(15) 0.0603(18) 0.066(2) -0.0073(12) 0.0003(15) 0.0053(13)
C15 0.0548(12) 0.0467(15) 0.0644(18) -0.0176(11) -0.0078(13) 0.0029(11)
C16 0.0397(9) 0.0518(15) 0.0510(14) -0.0206(10) -0.0068(9) 0.0030(10)
C17 0.0485(15) 0.114(3) 0.0647(19) -0.0408(18) 0.0053(12) -0.0236(16)
C18 0.0514(17) 0.164(4) 0.071(2) -0.056(2) 0.0044(14) -0.0201(19)
C19 0.0572(18) 0.106(3) 0.097(3) -0.051(2) -0.0158(14) 0.0085(17)
C20 0.059(2) 0.095(3) 0.130(3) -0.036(2) -0.0201(16) -0.032(2)
C21 0.0515(16) 0.078(2) 0.088(2) -0.0281(17) -0.0078(14) -0.0256(16)
C22 0.0357(11) 0.0341(8) 0.0440(12) -0.0103(8) -0.0026(9) 0.0047(9)
C23 0.0376(11) 0.0357(9) 0.0490(15) -0.0092(8) 0.0010(10) 0.0052(10)
C26 0.0377(9) 0.0353(8) 0.0317(12) -0.0108(7) -0.0029(8) 0.0053(9)
C27 0.0378(10) 0.0342(8) 0.0345(12) -0.0103(7) -0.0022(9) 0.0020(9)
C28 0.0506(14) 0.0372(9) 0.073(2) -0.0106(9) 0.0170(13) 0.0092(13)
C29 0.0538(14) 0.0348(11) 0.077(2) -0.0060(8) 0.0112(13) 0.0088(13)
C30 0.0372(11) 0.0403(9) 0.0478(15) -0.0053(8) -0.0025(9) 0.0003(11)
C31 0.0523(16) 0.0482(10) 0.117(3) -0.0026(10) 0.0322(17) 0.0227(18)
C32 0.0513(16) 0.0400(11) 0.116(3) -0.0030(9) 0.0279(16) 0.0257(17)
C33 0.0376(11) 0.0519(12) 0.0438(15) -0.0144(9) 0.0010(9) 0.0068(11)
C34 0.0508(17) 0.0717(18) 0.129(3) 0.0025(12) 0.0331(19) 0.039(2)
C35 0.053(2) 0.102(2) 0.150(4) 0.0010(17) 0.041(2) 0.048(3)
C36 0.0572(18) 0.102(2) 0.104(3) -0.0301(15) 0.0238(19) 0.024(2)
C37 0.067(2) 0.084(2) 0.114(3) -0.0288(14) 0.022(2) 0.034(2)
C38 0.0505(16) 0.0581(14) 0.090(2) -0.0177(12) 0.0116(14) 0.0205(15)
C39 0.0395(11) 0.0479(10) 0.0669(18) -0.0207(8) -0.0076(12) 0.0098(13)
C41 0.079(2) 0.108(2) 0.146(4) -0.071(2) -0.020(2) -0.001(3)
C42 0.137(4) 0.121(3) 0.145(4) -0.104(3) -0.034(3) 0.004(3)
Cl1' 0.1165(10) 0.1634(12) 0.1110(9) -0.0587(9) -0.0035(7) 0.0712(9)
O40' 0.0692(15) 0.0680(14) 0.125(2) -0.0462(12) -0.0362(13) 0.0044(13)
O43' 0.106(2) 0.0794(15) 0.141(2) -0.0654(16) -0.0595(17) 0.0412(15)
O44' 0.0796(16) 0.0643(12) 0.0524(11) -0.0411(12) -0.0272(10) 0.0127(9)
O45' 0.0554(12) 0.0591(11) 0.0388(9) -0.0232(10) -0.0085(8) -0.0077(8)
N2' 0.0392(9) 0.0510(12) 0.0437(8) -0.0217(9) -0.0044(7) -0.0079(8)
N5' 0.0392(12) 0.0475(8) 0.0379(10) -0.0222(9) -0.0025(8) -0.0015(8)
N24' 0.0433(13) 0.0610(14) 0.0512(11) -0.0288(11) -0.0075(9) -0.0022(9)
N25' 0.0463(14) 0.0624(14) 0.0525(11) -0.0300(11) -0.0132(9) 0.0017(10)
C1' 0.0426(10) 0.0542(11) 0.0429(11) -0.0283(9) -0.0082(9) -0.0014(9)
C3' 0.0396(10) 0.0444(12) 0.0464(9) -0.0200(8) -0.0096(8) -0.0005(9)
C4' 0.0365(14) 0.0501(10) 0.0338(11) -0.0207(11) -0.0004(8) -0.0030(7)
C6' 0.0381(15) 0.0497(10) 0.0384(12) -0.0235(11) -0.0038(9) 0.0007(8)
C7' 0.0340(10) 0.0508(10) 0.0439(12) -0.0241(8) -0.0034(7) 0.0004(7)
C8' 0.0394(10) 0.0501(10) 0.0369(9) -0.0247(9) -0.0027(7) 0.0021(7)
C9' 0.0509(14) 0.0591(16) 0.0616(10) -0.0195(12) -0.0037(11) -0.0192(9)
C10' 0.0483(17) 0.0491(15) 0.0522(9) -0.0247(13) 0.0071(11) -0.0166(9)
C11' 0.085(2) 0.0578(18) 0.0555(13) -0.0450(17) -0.0045(15) -0.0081(12)
C12' 0.111(3) 0.088(2) 0.0618(16) -0.056(2) -0.0160(19) -0.0147(15)
C13' 0.111(3) 0.094(3) 0.0454(16) -0.040(2) 0.0015(17) -0.0057(14)
C14' 0.123(3) 0.072(2) 0.0636(15) -0.049(2) 0.0254(18) -0.0033(15)
C15' 0.093(3) 0.0675(19) 0.0682(14) -0.055(2) 0.0236(16) -0.0202(13)
C16' 0.0453(12) 0.0479(9) 0.0381(13) -0.0239(9) -0.0005(11) -0.0049(10)
C17' 0.0466(12) 0.0501(9) 0.0608(17) -0.0215(9) -0.0002(13) -0.0003(14)
C18' 0.0722(17) 0.0481(10) 0.096(2) -0.0252(13) -0.006(2) -0.0002(17)
C19' 0.093(2) 0.0553(12) 0.116(3) -0.0464(14) -0.015(2) -0.001(2)
C20' 0.0733(18) 0.0692(15) 0.120(3) -0.0486(13) -0.017(2) 0.002(2)
C21' 0.0487(13) 0.0548(12) 0.083(2) -0.0282(11) -0.0091(16) -0.0048(16)
C22' 0.0373(11) 0.0462(14) 0.0465(11) -0.0184(10) -0.0051(9) -0.0087(10)
C23' 0.0392(15) 0.0540(16) 0.0466(11) -0.0220(12) -0.0059(10) -0.0050(11)
C26' 0.0381(15) 0.0487(14) 0.0520(10) -0.0196(12) -0.0106(9) -0.0011(10)
C27' 0.0376(15) 0.0534(14) 0.0558(9) -0.0202(13) -0.0144(11) 0.0057(9)
C28' 0.092(3) 0.088(2) 0.0516(10) -0.054(2) -0.0213(17) 0.0060(11)
C29' 0.091(3) 0.108(2) 0.0539(11) -0.046(2) -0.0200(18) 0.0158(13)
C30' 0.051(2) 0.095(2) 0.0797(11) -0.027(2) -0.0111(18) 0.0342(13)
C31' 0.0502(19) 0.0660(18) 0.1050(11) -0.0282(17) -0.0058(19) 0.0224(13)
C32' 0.0459(17) 0.0531(15) 0.0804(12) -0.0226(14) -0.0057(15) 0.0036(11)
C33' 0.0412(16) 0.0592(17) 0.0589(13) -0.0271(13) 0.0006(11) -0.0073(12)
C34' 0.096(3) 0.123(3) 0.0724(17) -0.081(2) -0.0190(19) 0.0219(19)
C35' 0.112(3) 0.122(3) 0.099(2) -0.087(3) -0.016(2) 0.029(2)
C36' 0.098(3) 0.098(3) 0.096(2) -0.076(3) 0.0174(19) -0.020(2)
C37' 0.142(4) 0.181(5) 0.090(2) -0.137(4) -0.010(2) -0.007(3)
C38' 0.116(3) 0.156(4) 0.0716(19) -0.112(3) -0.020(2) 0.010(2)
C39' 0.0579(17) 0.0580(12) 0.0654(19) -0.0362(14) -0.0133(13) -0.0021(11)
C41' 0.108(3) 0.079(3) 0.236(6) -0.070(3) -0.060(4) -0.004(3)
C42' 0.239(8) 0.261(8) 0.319(10) -0.196(8) -0.152(7) 0.025(7)

loop_
_atom_site_type_symbol
_atom_site_label
_atom_site_fract_x
_atom_site_fract_y
_atom_site_fract_z
_atom_site_U_iso_or_equiv
_atom_site_thermal_displace_type
_atom_site_calc_flag
_atom_site_refinement_flags
_atom_site_occupancy
Cl Cl1 0.99273(7) -0.39783(6) 0.32740(4) 0.0719(3) Uani d U 1.000
O O40 0.52582(19) 0.46815(17) 0.31405(10) 0.0661(7) Uani d U 1.000
O O43 0.6376(2) 0.28330(19) 0.30436(14) 0.0945(11) Uani d U 1.000
O O44 0.20936(17) 0.42683(15) 0.25533(10) 0.0611(6) Uani d U 1.000
O O45 0.39488(19) 0.04084(15) 0.27550(11) 0.0650(7) Uani d U 1.000
N N2 0.41464(18) 0.28538(16) 0.37365(9) 0.0402(5) Uani d DU 1.000
N N5 0.27486(19) 0.23366(17) 0.26915(10) 0.0444(5) Uani d U 1.000
N N24 0.33633(19) 0.03102(17) 0.45976(10) 0.0440(6) Uani d U 1.000
N N25 0.44097(18) -0.06358(17) 0.44880(9) 0.0416(6) Uani d U 1.000
C C1 0.4250(2) 0.3578(2) 0.32078(12) 0.0417(6) Uani d U 1.000
C C3 0.4882(2) 0.16583(19) 0.35570(11) 0.0399(6) Uani d U 1.000
C C4 0.3811(2) 0.1361(2) 0.27651(12) 0.0430(6) Uani d U 1.000
C C6 0.2887(2) 0.3313(2) 0.26336(11) 0.0409(6) Uani d U 1.000
C C7 0.4163(2) 0.29884(19) 0.26863(11) 0.0399(5) Uani d U 1.000
C C8 0.4720(2) 0.1727(2) 0.28676(11) 0.0397(5) Uani d U 1.000
C C9 0.4357(3) 0.3100(2) 0.43141(12) 0.0499(7) Uani d DU 1.000
C C10 0.3352(3) 0.4161(2) 0.45940(12) 0.0469(7) Uani d U 1.000
C C11 0.3575(3) 0.4766(3) 0.49836(15) 0.0679(10) Uani d U 1.000
C C12 0.2657(4) 0.5719(3) 0.52623(17) 0.0879(11) Uani d U 1.000
C C13 0.1525(4) 0.6075(3) 0.51712(15) 0.0859(11) Uani d U 1.000
C C14 0.1278(3) 0.5487(3) 0.47838(15) 0.0740(10) Uani d U 1.000
C C15 0.2188(3) 0.4535(2) 0.44965(14) 0.0579(9) Uani d U 1.000
C C16 0.1640(2) 0.2316(2) 0.27036(13) 0.0479(7) Uani d U 1.000
C C17 0.0737(3) 0.2876(3) 0.31495(15) 0.0740(13) Uani d U 1.000
C C18 -0.0322(3) 0.2809(4) 0.31833(17) 0.0928(16) Uani d U 1.000
C C19 -0.0471(3) 0.2206(3) 0.27818(18) 0.0815(15) Uani d DU 1.000
C C20 0.0444(3) 0.1650(3) 0.2319(2) 0.0911(16) Uani d DU 1.000
C C21 0.1498(3) 0.1710(3) 0.22826(17) 0.0713(11) Uani d U 1.000
C C22 0.4488(2) 0.0895(2) 0.39715(11) 0.0409(6) Uani d U 1.000
C C23 0.3406(2) 0.1223(2) 0.42914(12) 0.0450(7) Uani d U 1.000
C C26 0.5105(2) -0.0294(2) 0.41068(10) 0.0379(6) Uani d U 1.000
C C27 0.6304(2) -0.1164(2) 0.38973(11) 0.0385(6) Uani d U 1.000
C C28 0.6655(3) -0.2281(2) 0.40817(14) 0.0610(9) Uani d U 1.000
C C29 0.7764(3) -0.3134(2) 0.39048(15) 0.0639(9) Uani d U 1.000
C C30 0.8549(2) -0.2896(2) 0.35297(12) 0.0472(7) Uani d U 1.000
C C31 0.8267(3) -0.1788(3) 0.33514(18) 0.0875(12) Uani d U 1.000
C C32 0.7165(3) -0.0943(3) 0.35405(18) 0.0828(12) Uani d U 1.000
C C33 0.2419(2) 0.0237(2) 0.50002(12) 0.0482(7) Uani d U 1.000
C C34 0.1347(3) 0.1166(3) 0.5099(2) 0.1044(13) Uani d U 1.000
C C35 0.0450(3) 0.1096(4) 0.5502(2) 0.1265(16) Uani d U 1.000
C C36 0.0626(3) 0.0098(3) 0.58066(19) 0.0963(13) Uani d U 1.000
C C37 0.1694(3) -0.0818(3) 0.57148(19) 0.0973(14) Uani d U 1.000
C C38 0.2599(3) -0.0766(3) 0.53084(16) 0.0732(10) Uani d U 1.000
C C39 0.5429(3) 0.3636(2) 0.31210(14) 0.0520(8) Uani d U 1.000
C C41 0.6313(4) 0.4863(4) 0.3002(2) 0.0993(16) Uani d U 1.000
C C42 0.5998(4) 0.6009(4) 0.3140(2) 0.115(2) Uani d U 1.000
Cl Cl1' 0.18611(12) 0.99456(13) -0.21002(6) 0.1397(6) Uani d U 1.000
O O40' 0.5436(2) 0.76797(18) 0.17379(12) 0.0793(10) Uani d U 1.000
O O43' 0.3934(3) 0.8848(2) 0.12233(14) 0.0982(11) Uani d U 1.000
O O44' 0.52736(19) 0.44261(17) 0.17319(9) 0.0612(8) Uani d U 1.000
O O45' 0.34709(17) 0.54348(15) -0.00136(8) 0.0515(6) Uani d U 1.000
N N2' 0.28545(19) 0.73543(18) 0.15662(9) 0.0438(6) Uani d U 1.000
N N5' 0.42346(18) 0.47404(17) 0.09055(9) 0.0408(6) Uani d U 1.000
N N24' 0.0349(2) 0.66935(19) 0.08555(10) 0.0496(7) Uani d U 1.000
N N25' 0.0304(2) 0.72321(19) 0.02929(10) 0.0512(8) Uani d U 1.000
C C1' 0.4098(2) 0.7020(2) 0.16074(12) 0.0438(6) Uani d U 1.000
C C3' 0.2686(2) 0.7506(2) 0.09111(12) 0.0427(6) Uani d U 1.000
C C4' 0.3813(2) 0.5558(2) 0.04336(11) 0.0401(7) Uani d U 1.000
C C6' 0.4795(2) 0.5021(2) 0.13029(11) 0.0410(7) Uani d U 1.000
C C7' 0.4713(2) 0.6166(2) 0.10997(11) 0.0413(6) Uani d U 1.000
C C8' 0.3883(2) 0.6590(2) 0.05994(11) 0.0410(6) Uani d U 1.000
C C9' 0.1991(3) 0.8294(3) 0.19409(13) 0.0584(8) Uani d DU 1.000
C C10' 0.2239(3) 0.8099(2) 0.26041(12) 0.0492(8) Uani d DU 1.000
C C11' 0.2617(3) 0.8750(3) 0.28592(14) 0.0611(10) Uani d U 1.000
C C12' 0.2873(4) 0.8558(3) 0.34542(16) 0.0811(13) Uani d U 1.000
C C13' 0.2759(4) 0.7703(3) 0.38064(16) 0.0872(15) Uani d DU 1.000
C C14' 0.2399(4) 0.7033(3) 0.35620(16) 0.0884(13) Uani d DU 1.000
C C15' 0.2135(3) 0.7228(3) 0.29611(15) 0.0712(13) Uani d U 1.000
C C16' 0.4186(2) 0.3680(2) 0.09344(11) 0.0430(7) Uani d U 1.000
C C17' 0.5183(3) 0.2670(2) 0.10030(13) 0.0536(8) Uani d U 1.000
C C18' 0.5120(3) 0.1660(3) 0.10246(17) 0.0737(9) Uani d U 1.000
C C19' 0.4051(4) 0.1673(3) 0.09795(18) 0.0830(13) Uani d U 1.000
C C20' 0.3065(3) 0.2682(3) 0.09114(19) 0.0809(13) Uani d U 1.000
C C21' 0.3113(3) 0.3694(3) 0.08934(15) 0.0600(9) Uani d U 1.000
C C22' 0.1635(2) 0.7362(2) 0.08089(12) 0.0430(7) Uani d U 1.000
C C23' 0.1146(2) 0.6758(2) 0.11719(12) 0.0460(8) Uani d U 1.000
C C26' 0.1077(2) 0.7639(2) 0.02693(12) 0.0458(8) Uani d U 1.000
C C27' 0.1305(2) 0.8226(2) -0.03069(13) 0.0488(7) Uani d U 1.000
C C28' 0.1491(3) 0.7735(3) -0.08581(14) 0.0713(12) Uani d U 1.000
C C29' 0.1704(4) 0.8235(3) -0.14082(16) 0.0844(13) Uani d U 1.000
C C30' 0.1673(3) 0.9274(3) -0.14000(17) 0.0805(10) Uani d U 1.000
C C31' 0.1513(3) 0.9783(3) -0.08606(18) 0.0755(9) Uani d U 1.000
C C32' 0.1346(3) 0.9237(2) -0.03113(16) 0.0605(9) Uani d U 1.000
C C33' -0.0345(2) 0.6111(2) 0.10326(13) 0.0518(9) Uani d U 1.000
C C34' -0.0336(4) 0.5605(4) 0.16032(17) 0.0858(15) Uani d U 1.000
C C35' -0.1015(4) 0.5030(4) 0.1764(2) 0.0999(16) Uani d U 1.000
C C36' -0.1702(4) 0.4989(3) 0.13663(18) 0.0868(16) Uani d U 1.000
C C37' -0.1668(4) 0.5460(4) 0.0797(2) 0.113(2) Uani d U 1.000
C C38' -0.0995(4) 0.6011(4) 0.06219(18) 0.0948(18) Uani d U 1.000
C C39' 0.4460(3) 0.7962(3) 0.14954(14) 0.0559(9) Uani d U 1.000
C C41' 0.5952(4) 0.8477(3) 0.1627(3) 0.126(2) Uani d DU 1.000
C C42' 0.6759(7) 0.8153(7) 0.2110(4) 0.230(5) Uani d DU 1.000
H H1 0.35830 0.43410 0.32390 0.0500 Uiso c R 1.000
H H3 0.57150 0.14300 0.35970 0.0480 Uiso c R 1.000
H H7 0.45600 0.31410 0.23000 0.0480 Uiso c R 1.000
H H8 0.54770 0.13030 0.26200 0.0480 Uiso c R 1.000
H H11 0.43500 0.45340 0.50610 0.0820 Uiso c R 1.000
H H12 0.28330 0.61170 0.55180 0.1060 Uiso c R 1.000
H H13 0.09190 0.67050 0.53650 0.1030 Uiso c R 1.000
H H14 0.04980 0.57260 0.47130 0.0890 Uiso c R 1.000
H H15 0.20060 0.41490 0.42360 0.0690 Uiso c R 1.000
H H17 0.08310 0.32980 0.34270 0.0890 Uiso c R 1.000
H H18 -0.09320 0.31840 0.34870 0.1110 Uiso c R 1.000
H H19 -0.11780 0.21600 0.28110 0.0980 Uiso c R 1.000
H H20 0.03420 0.12410 0.20370 0.1090 Uiso c R 1.000
H H21 0.21060 0.13440 0.19760 0.0860 Uiso c R 1.000
H H23 0.27900 0.19590 0.42990 0.0540 Uiso c R 1.000
H H28 0.61210 -0.24690 0.43360 0.0730 Uiso c R 1.000
H H29 0.79690 -0.38780 0.40450 0.0770 Uiso c R 1.000
H H31 0.88180 -0.16120 0.31050 0.1050 Uiso c R 1.000
H H32 0.69880 -0.01950 0.34250 0.0990 Uiso c R 1.000
H H34 0.12190 0.18520 0.48930 0.1250 Uiso c R 1.000
H H35 -0.02790 0.17350 0.55660 0.1520 Uiso c R 1.000
H H36 0.00190 0.00460 0.60740 0.1150 Uiso c R 1.000
H H37 0.18250 -0.14970 0.59290 0.1170 Uiso c R 1.000
H H38 0.33250 -0.14080 0.52450 0.0880 Uiso c R 1.000
H H41A 0.69310 0.43300 0.32460 0.1190 Uiso c R 1.000
H H41B 0.66120 0.47400 0.25720 0.1190 Uiso c R 1.000
H H42D 0.66840 0.61350 0.30520 0.1730 Uiso c R 1.000
H H42E 0.57080 0.61230 0.35670 0.1730 Uiso c R 1.000
H H42F 0.53920 0.65320 0.28950 0.1730 Uiso c R 1.000
H H91 0.50760 0.31860 0.42540 0.0600 Uiso c R 1.000
H H92 0.44870 0.24600 0.46010 0.0600 Uiso c R 1.000
H H1' 0.43180 0.66330 0.20060 0.0530 Uiso c R 1.000
H H9'1 0.12020 0.83850 0.19190 0.0700 Uiso c R 1.000
H H9'2 0.20120 0.89890 0.17780 0.0700 Uiso c R 1.000
H H3' 0.25720 0.82640 0.07600 0.0510 Uiso c R 1.000
H H7' 0.54920 0.61100 0.09430 0.0500 Uiso c R 1.000
H H8' 0.41910 0.69170 0.02440 0.0490 Uiso c R 1.000
H H11' 0.27020 0.93330 0.26230 0.0730 Uiso c R 1.000
H H12' 0.31260 0.90110 0.36190 0.0970 Uiso c R 1.000
H H13' 0.29250 0.75770 0.42120 0.1040 Uiso c R 1.000
H H14' 0.23310 0.64440 0.38000 0.1060 Uiso c R 1.000
H H15' 0.18880 0.67710 0.27970 0.0850 Uiso c R 1.000
H H17' 0.59010 0.26640 0.10350 0.0640 Uiso c R 1.000
H H18' 0.57950 0.09740 0.10690 0.0880 Uiso c R 1.000
H H19' 0.40040 0.09960 0.09950 0.1000 Uiso c R 1.000
H H20' 0.23490 0.26860 0.08760 0.0970 Uiso c R 1.000
H H21' 0.24340 0.43780 0.08540 0.0720 Uiso c R 1.000
H H23' 0.13260 0.64490 0.15630 0.0550 Uiso c R 1.000
H H28' 0.14720 0.70470 -0.08580 0.0860 Uiso c R 1.000
H H29' 0.18640 0.78780 -0.17740 0.1010 Uiso c R 1.000
H H31' 0.15170 1.04790 -0.08640 0.0910 Uiso c R 1.000
H H32' 0.12610 0.95600 0.00580 0.0730 Uiso c R 1.000
H H34' 0.01190 0.56430 0.18830 0.1030 Uiso c R 1.000
H H35' -0.09960 0.46710 0.21500 0.1200 Uiso c R 1.000
H H36' -0.21870 0.46430 0.14830 0.1040 Uiso c R 1.000
H H37' -0.21140 0.54090 0.05160 0.1350 Uiso c R 1.000
H H38' -0.09770 0.63190 0.02240 0.1140 Uiso c R 1.000
H H41C 0.53380 0.92540 0.16650 0.1510 Uiso c R 1.000
H H41D 0.63860 0.83960 0.12220 0.1510 Uiso c R 1.000
H H42A 0.70100 0.87250 0.21220 0.3450 Uiso c R 1.000
H H42B 0.74390 0.74400 0.20190 0.3450 Uiso c R 1.000
H H42C 0.63500 0.80850 0.25000 0.3450 Uiso c R 1.000

loop_
_atom_type_symbol
_atom_type_description
_atom_type_scat_dispersion_real
_atom_type_scat_dispersion_imag
_atom_type_scat_source
C C 0.0033 0.0016 'International Tables Vol C Tables 4.2.6.8 and 6.1.1.4'
H H 0.0000 0.0000 'International Tables Vol C Tables 4.2.6.8 and 6.1.1.4'
Cl Cl 0.1484 0.1585 'International Tables Vol C Tables 4.2.6.8 and 6.1.1.4'
N N 0.0061 0.0033 'International Tables Vol C Tables 4.2.6.8 and 6.1.1.4'
O O 0.0106 0.0060 'International Tables Vol C Tables 4.2.6.8 and 6.1.1.4'

loop_
_geom_angle_atom_site_label_1
_geom_angle_atom_site_label_2
_geom_angle_atom_site_label_3
_geom_angle
_geom_angle_publ_flag
C39 O40 C41 116.5(3) no
C39' O40' C41' 117.1(3) no
C1 N2 C9 115.9(2) no
C3 N2 C9 114.8(2) no
C1 N2 C3 107.05(18) no
C4 N5 C6 112.4(2) no
C4 N5 C16 122.9(2) no
C6 N5 C16 124.6(2) no
N25 N24 C23 110.7(2) no
N25 N24 C33 119.8(2) no
C23 N24 C33 129.5(2) no
N24 N25 C26 105.6(2) no
C1' N2' C9' 116.1(2) no
C3' N2' C9' 114.7(2) no
C1' N2' C3' 107.4(2) no
C6' N5' C16' 124.6(2) no
C4' N5' C6' 112.5(2) no
C4' N5' C16' 122.7(2) no
C23' N24' C33' 128.2(2) no
N25' N24' C23' 111.4(2) no
N25' N24' C33' 120.3(2) no
N24' N25' C26' 104.7(2) no
N2 C1 C39 113.5(2) no
C7 C1 C39 110.6(2) no
N2 C1 C7 101.6(2) no
N2 C3 C8 102.79(18) no
N2 C3 C22 109.7(2) no
C8 C3 C22 116.5(2) no
O45 C4 N5 124.9(3) no
O45 C4 C8 127.3(3) no
N5 C4 C8 107.8(2) no
O44 C6 N5 124.7(3) no
O44 C6 C7 126.7(2) no
N5 C6 C7 108.6(2) no
C6 C7 C8 104.8(2) no
C1 C7 C8 106.6(2) no
C1 C7 C6 110.3(2) no
C3 C8 C4 112.1(2) no
C3 C8 C7 105.01(19) no
C4 C8 C7 104.6(2) no
N2 C9 C10 113.8(3) no
C9 C10 C15 122.4(3) no
C11 C10 C15 117.3(3) no
C9 C10 C11 120.3(3) no
C10 C11 C12 121.0(4) no
C11 C12 C13 121.5(4) no
C12 C13 C14 118.6(4) no
C13 C14 C15 120.7(4) no
C10 C15 C14 120.9(3) no
N5 C16 C17 119.3(3) no
N5 C16 C21 120.1(3) no
C17 C16 C21 120.6(3) no
C16 C17 C18 119.6(3) no
C17 C18 C19 120.7(4) no
C18 C19 C20 119.7(4) no
C19 C20 C21 119.9(4) no
C16 C21 C20 119.5(3) no
C3 C22 C26 130.1(2) no
C23 C22 C26 104.4(2) no
C3 C22 C23 125.5(2) no
N24 C23 C22 109.0(2) no
N25 C26 C27 117.4(2) no
C22 C26 C27 132.2(2) no
N25 C26 C22 110.3(2) no
C28 C27 C32 115.4(3) no
C26 C27 C28 119.8(3) no
C26 C27 C32 124.7(2) no
C27 C28 C29 122.7(3) no
C28 C29 C30 120.2(2) no
Cl1 C30 C31 119.8(3) no
C29 C30 C31 119.7(3) no
Cl1 C30 C29 120.45(19) no
C30 C31 C32 119.4(4) no
C27 C32 C31 122.4(3) no
N24 C33 C34 120.8(3) no
N24 C33 C38 120.0(3) no
C34 C33 C38 119.2(3) no
C33 C34 C35 120.5(4) no
C34 C35 C36 120.4(4) no
C35 C36 C37 119.0(4) no
C36 C37 C38 121.3(4) no
C33 C38 C37 119.6(3) no
O40 C39 O43 124.6(4) no
O40 C39 C1 111.3(3) no
O43 C39 C1 124.1(3) no
O40 C41 C42 108.9(4) no
C7 C1 H1 110.00 no
C39 C1 H1 110.00 no
N2 C1 H1 110.00 no
N2 C3 H3 109.00 no
C8 C3 H3 109.00 no
C22 C3 H3 109.00 no
C6 C7 H7 112.00 no
C8 C7 H7 112.00 no
C1 C7 H7 112.00 no
C4 C8 H8 112.00 no
C7 C8 H8 112.00 no
C3 C8 H8 112.00 no
H91 C9 H92 108.00 no
C10 C9 H92 109.00 no
C10 C9 H91 109.00 no
N2 C9 H91 109.00 no
N2 C9 H92 109.00 no
C12 C11 H11 119.00 no
C10 C11 H11 120.00 no
C13 C12 H12 119.00 no
C11 C12 H12 119.00 no
C12 C13 H13 121.00 no
C14 C13 H13 121.00 no
C15 C14 H14 120.00 no
C13 C14 H14 120.00 no
C10 C15 H15 120.00 no
C14 C15 H15 120.00 no
C16 C17 H17 120.00 no
C18 C17 H17 120.00 no
C17 C18 H18 120.00 no
C19 C18 H18 120.00 no
C20 C19 H19 120.00 no
C18 C19 H19 120.00 no
C21 C20 H20 120.00 no
C19 C20 H20 120.00 no
C16 C21 H21 120.00 no
C20 C21 H21 120.00 no
C22 C23 H23 126.00 no
N24 C23 H23 125.00 no
C29 C28 H28 119.00 no
C27 C28 H28 119.00 no
C28 C29 H29 120.00 no
C30 C29 H29 120.00 no
C30 C31 H31 120.00 no
C32 C31 H31 120.00 no
C31 C32 H32 119.00 no
C27 C32 H32 119.00 no
C33 C34 H34 120.00 no
C35 C34 H34 120.00 no
C36 C35 H35 120.00 no
C34 C35 H35 120.00 no
C35 C36 H36 121.00 no
C37 C36 H36 120.00 no
C36 C37 H37 119.00 no
C38 C37 H37 119.00 no
C37 C38 H38 120.00 no
C33 C38 H38 120.00 no
O40 C41 H41A 110.00 no
O40 C41 H41B 110.00 no
C42 C41 H41A 110.00 no
C42 C41 H41B 110.00 no
H41A C41 H41B 108.00 no
C41 C42 H42F 110.00 no
H42E C42 H42F 109.00 no
H42D C42 H42E 109.00 no
H42D C42 H42F 110.00 no
C41 C42 H42D 110.00 no
C41 C42 H42E 109.00 no
N2' C1' C7' 101.5(2) no
N2' C1' C39' 116.0(2) no
C7' C1' C39' 110.1(2) no
N2' C3' C8' 103.9(2) no
N2' C3' C22' 110.9(2) no
C8' C3' C22' 113.1(2) no
O45' C4' N5' 125.0(2) no
O45' C4' C8' 127.9(2) no
N5' C4' C8' 107.1(2) no
O44' C6' N5' 124.8(2) no
O44' C6' C7' 126.8(3) no
N5' C6' C7' 108.4(2) no
C1' C7' C6' 112.0(2) no
C1' C7' C8' 105.9(2) no
C6' C7' C8' 104.3(2) no
C3' C8' C4' 113.5(2) no
C3' C8' C7' 104.4(2) no
C4' C8' C7' 104.93(19) no
N2' C9' C10' 111.9(3) no
C9' C10' C11' 121.1(3) no
C9' C10' C15' 120.6(3) no
C11' C10' C15' 118.3(3) no
C10' C11' C12' 121.3(3) no
C11' C12' C13' 120.1(4) no
C12' C13' C14' 119.8(4) no
C13' C14' C15' 120.2(4) no
C10' C15' C14' 120.2(4) no
N5' C16' C17' 120.8(3) no
N5' C16' C21' 118.9(2) no
C17' C16' C21' 120.3(3) no
C16' C17' C18' 119.9(4) no
C17' C18' C19' 119.8(3) no
C18' C19' C20' 119.8(4) no
C19' C20' C21' 121.0(4) no
C16' C21' C20' 119.2(3) no
C3' C22' C23' 127.5(2) no
C3' C22' C26' 127.0(2) no
C23' C22' C26' 104.6(2) no
N24' C23' C22' 107.5(2) no
N25' C26' C22' 111.9(2) no
N25' C26' C27' 118.9(2) no
C22' C26' C27' 129.1(3) no
C26' C27' C28' 118.9(2) no
C26' C27' C32' 122.4(3) no
C28' C27' C32' 118.7(3) no
C27' C28' C29' 121.9(3) no
C28' C29' C30' 118.0(3) no
Cl1' C30' C29' 118.1(3) no
Cl1' C30' C31' 120.0(3) no
C29' C30' C31' 121.9(3) no
C30' C31' C32' 118.7(3) no
C27' C32' C31' 120.7(3) no
N24' C33' C34' 120.6(3) no
N24' C33' C38' 120.4(3) no
C34' C33' C38' 119.0(4) no
C33' C34' C35' 119.5(4) no
C34' C35' C36' 120.9(4) no
C35' C36' C37' 118.7(5) no
C36' C37' C38' 121.7(5) no
C33' C38' C37' 120.0(4) no
O40' C39' O43' 123.9(4) no
O40' C39' C1' 110.7(3) no
O43' C39' C1' 125.4(4) no
O40' C41' C42' 104.3(5) no
N2' C1' H1' 110.00 no
C7' C1' H1' 110.00 no
C39' C1' H1' 110.00 no
N2' C3' H3' 110.00 no
C8' C3' H3' 110.00 no
C22' C3' H3' 110.00 no
C1' C7' H7' 111.00 no
C6' C7' H7' 111.00 no
C8' C7' H7' 111.00 no
C3' C8' H8' 111.00 no
C4' C8' H8' 111.00 no
C7' C8' H8' 111.00 no
N2' C9' H9'1 109.00 no
N2' C9' H9'2 109.00 no
C10' C9' H9'1 109.00 no
C10' C9' H9'2 109.00 no
H9'1 C9' H9'2 108.00 no
C10' C11' H11' 119.00 no
C12' C11' H11' 119.00 no
C11' C12' H12' 120.00 no
C13' C12' H12' 120.00 no
C12' C13' H13' 120.00 no
C14' C13' H13' 120.00 no
C13' C14' H14' 120.00 no
C15' C14' H14' 120.00 no
C10' C15' H15' 120.00 no
C14' C15' H15' 120.00 no
C16' C17' H17' 120.00 no
C18' C17' H17' 120.00 no
C17' C18' H18' 120.00 no
C19' C18' H18' 120.00 no
C18' C19' H19' 120.00 no
C20' C19' H19' 120.00 no
C19' C20' H20' 119.00 no
C21' C20' H20' 120.00 no
C16' C21' H21' 120.00 no
C20' C21' H21' 120.00 no
N24' C23' H23' 126.00 no
C22' C23' H23' 126.00 no
C27' C28' H28' 119.00 no
C29' C28' H28' 119.00 no
C28' C29' H29' 121.00 no
C30' C29' H29' 121.00 no
C30' C31' H31' 121.00 no
C32' C31' H31' 121.00 no
C27' C32' H32' 120.00 no
C31' C32' H32' 120.00 no
C33' C34' H34' 120.00 no
C35' C34' H34' 120.00 no
C34' C35' H35' 120.00 no
C36' C35' H35' 120.00 no
C35' C36' H36' 121.00 no
C37' C36' H36' 121.00 no
C36' C37' H37' 119.00 no
C38' C37' H37' 119.00 no
C33' C38' H38' 120.00 no
C37' C38' H38' 120.00 no
O40' C41' H41C 111.00 no
O40' C41' H41D 111.00 no
C42' C41' H41C 111.00 no
C42' C41' H41D 111.00 no
H41C C41' H41D 109.00 no
C41' C42' H42A 109.00 no
C41' C42' H42B 109.00 no
C41' C42' H42C 109.00 no
H42A C42' H42B 110.00 no
H42A C42' H42C 109.00 no
H42B C42' H42C 110.00 no

loop_
_geom_bond_atom_site_label_1
_geom_bond_atom_site_label_2
_geom_bond_distance
_geom_bond_publ_flag
Cl1 C30 1.741(3) no
Cl1' C30' 1.746(4) no
O40 C39 1.312(3) no
O40 C41 1.467(6) no
O43 C39 1.191(4) no
O44 C6 1.220(3) no
O45 C4 1.202(3) no
O40' C41' 1.478(6) no
O40' C39' 1.308(5) no
O43' C39' 1.199(4) no
O44' C6' 1.208(3) no
O45' C4' 1.193(3) no
N2 C1 1.466(3) no
N2 C3 1.488(3) no
N2 C9 1.442(4) no
N5 C16 1.432(4) no
N5 C6 1.386(3) no
N5 C4 1.395(3) no
N24 N25 1.358(3) no
N24 C23 1.349(3) no
N24 C33 1.430(4) no
N25 C26 1.338(3) no
N2' C1' 1.457(4) no
N2' C3' 1.472(3) no
N2' C9' 1.463(4) no
N5' C16' 1.440(3) no
N5' C4' 1.393(3) no
N5' C6' 1.390(4) no
N24' C23' 1.358(4) no
N24' C33' 1.424(4) no
N24' N25' 1.362(3) no
N25' C26' 1.328(4) no
C1 C7 1.506(4) no
C1 C39 1.534(5) no
C3 C8 1.553(3) no
C3 C22 1.509(4) no
C4 C8 1.511(4) no
C6 C7 1.505(4) no
C7 C8 1.524(3) no
C9 C10 1.517(4) no
C10 C15 1.379(6) no
C10 C11 1.382(5) no
C11 C12 1.393(5) no
C12 C13 1.341(7) no
C13 C14 1.379(6) no
C14 C15 1.397(5) no
C16 C17 1.373(5) no
C16 C21 1.378(5) no
C17 C18 1.393(6) no
C18 C19 1.347(6) no
C19 C20 1.404(6) no
C20 C21 1.382(6) no
C22 C26 1.425(3) no
C22 C23 1.353(4) no
C26 C27 1.473(4) no
C27 C32 1.388(5) no
C27 C28 1.375(3) no
C28 C29 1.376(4) no
C29 C30 1.341(5) no
C30 C31 1.375(4) no
C31 C32 1.373(5) no
C33 C38 1.368(4) no
C33 C34 1.362(5) no
C34 C35 1.381(6) no
C35 C36 1.361(6) no
C36 C37 1.350(5) no
C37 C38 1.384(6) no
C41 C42 1.443(7) no
C1 H1 0.9800 no
C3 H3 0.9800 no
C7 H7 0.9800 no
C8 H8 0.9800 no
C9 H91 0.9700 no
C9 H92 0.9700 no
C11 H11 0.9300 no
C12 H12 0.9300 no
C13 H13 0.9300 no
C14 H14 0.9300 no
C15 H15 0.9300 no
C17 H17 0.9300 no
C18 H18 0.9300 no
C19 H19 0.9300 no
C20 H20 0.9300 no
C21 H21 0.9300 no
C23 H23 0.9300 no
C28 H28 0.9300 no
C29 H29 0.9300 no
C31 H31 0.9300 no
C32 H32 0.9300 no
C34 H34 0.9300 no
C35 H35 0.9300 no
C36 H36 0.9300 no
C37 H37 0.9300 no
C38 H38 0.9300 no
C41 H41A 0.9700 no
C41 H41B 0.9700 no
C42 H42E 0.9600 no
C42 H42F 0.9600 no
C42 H42D 0.9600 no
C1' C7' 1.534(3) no
C1' C39' 1.517(5) no
C3' C8' 1.564(4) no
C3' C22' 1.499(4) no
C4' C8' 1.507(4) no
C6' C7' 1.505(3) no
C7' C8' 1.524(4) no
C9' C10' 1.513(4) no
C10' C11' 1.373(5) no
C10' C15' 1.382(5) no
C11' C12' 1.369(5) no
C12' C13' 1.365(6) no
C13' C14' 1.366(7) no
C14' C15' 1.385(5) no
C16' C17' 1.372(4) no
C16' C21' 1.384(5) no
C17' C18' 1.383(5) no
C18' C19' 1.382(7) no
C19' C20' 1.364(6) no
C20' C21' 1.377(5) no
C22' C23' 1.368(4) no
C22' C26' 1.406(4) no
C26' C27' 1.487(4) no
C27' C28' 1.381(4) no
C27' C32' 1.374(4) no
C28' C29' 1.377(5) no
C29' C30' 1.371(5) no
C30' C31' 1.376(5) no
C31' C32' 1.389(5) no
C33' C34' 1.363(5) no
C33' C38' 1.373(6) no
C34' C35' 1.396(8) no
C35' C36' 1.354(7) no
C36' C37' 1.348(6) no
C37' C38' 1.367(8) no
C41' C42' 1.484(11) no
C1' H1' 0.9800 no
C3' H3' 0.9800 no
C7' H7' 0.9800 no
C8' H8' 0.9800 no
C9' H9'1 0.9700 no
C9' H9'2 0.9700 no
C11' H11' 0.9300 no
C12' H12' 0.9300 no
C13' H13' 0.9300 no
C14' H14' 0.9300 no
C15' H15' 0.9300 no
C17' H17' 0.9300 no
C18' H18' 0.9300 no
C19' H19' 0.9300 no
C20' H20' 0.9300 no
C21' H21' 0.9300 no
C23' H23' 0.9300 no
C28' H28' 0.9300 no
C29' H29' 0.9300 no
C31' H31' 0.9300 no
C32' H32' 0.9300 no
C34' H34' 0.9300 no
C35' H35' 0.9300 no
C36' H36' 0.9300 no
C37' H37' 0.9300 no
C38' H38' 0.9300 no
C41' H41C 0.9700 no
C41' H41D 0.9700 no
C42' H42A 0.9600 no
C42' H42B 0.9600 no
C42' H42C 0.9600 no

loop_
_geom_hbond_atom_site_label_D
_geom_hbond_atom_site_label_H
_geom_hbond_atom_site_label_A
_geom_hbond_site_symmetry_A
_geom_hbond_distance_DH
_geom_hbond_distance_HA
_geom_hbond_distance_DA
_geom_hbond_angle_DHA
_geom_hbond_publ_flag
C7 H7 O44' . 0.98 2.45 3.311(3) 146 yes
C42' H42A Cl1' 2_675 0.96 2.76 3.707(10) 170 yes
C14' H14' Cg1 . 0.93 2.79 3.653(4) 154 yes
C17' H17' Cg2 2_665 0.93 2.95 3.738(4) 143 yes
C29 H29 Cg1 2_656 0.93 2.87 3.633(3) 140 yes
C42' H42B Cg3 1_655 0.96 2.80 3.866(9) 153 yes

loop_
_geom_torsion_atom_site_label_1
_geom_torsion_atom_site_label_2
_geom_torsion_atom_site_label_3
_geom_torsion_atom_site_label_4
_geom_torsion
_geom_torsion_publ_flag
C41 O40 C39 O43 5.6(5) no
C41 O40 C39 C1 -174.1(3) no
C39 O40 C41 C42 -170.8(3) no
C39' O40' C41' C42' 161.3(4) no
C41' O40' C39' O43' -4.5(5) no
C41' O40' C39' C1' 175.5(3) no
C3 N2 C1 C39 -76.4(3) no
C1 N2 C3 C8 -35.2(3) no
C9 N2 C1 C7 171.9(2) no
C9 N2 C1 C39 53.2(3) no
C3 N2 C1 C7 42.3(3) no
C1 N2 C9 C10 74.3(3) no
C3 N2 C9 C10 -160.0(2) no
C9 N2 C3 C8 -165.4(2) no
C9 N2 C3 C22 70.1(3) no
C1 N2 C3 C22 -159.7(2) no
C6 N5 C4 O45 -171.1(3) no
C6 N5 C4 C8 9.8(3) no
C4 N5 C6 C7 -1.4(3) no
C16 N5 C6 O44 -4.1(4) no
C16 N5 C6 C7 175.9(2) no
C4 N5 C16 C17 118.1(3) no
C4 N5 C16 C21 -60.0(4) no
C6 N5 C16 C17 -59.0(4) no
C6 N5 C16 C21 123.0(3) no
C16 N5 C4 C8 -167.6(2) no
C4 N5 C6 O44 178.6(2) no
C16 N5 C4 O45 11.5(4) no
N25 N24 C23 C22 0.0(3) no
N25 N24 C33 C34 -177.5(3) no
N25 N24 C33 C38 4.8(4) no
C33 N24 C23 C22 179.1(3) no
C23 N24 N25 C26 -0.1(3) no
C33 N24 N25 C26 -179.2(2) no
C23 N24 C33 C38 -174.2(3) no
C23 N24 C33 C34 3.5(5) no
N24 N25 C26 C22 0.1(3) no
N24 N25 C26 C27 -178.7(2) no
C3' N2' C1' C39' 77.0(3) no
C9' N2' C1' C7' -172.1(2) no
C9' N2' C1' C39' -52.9(3) no
C1' N2' C3' C8' 34.1(2) no
C1' N2' C9' C10' -51.9(4) no
C3' N2' C9' C10' -178.2(3) no
C9' N2' C3' C8' 164.7(3) no
C9' N2' C3' C22' -73.4(3) no
C1' N2' C3' C22' 155.9(2) no
C3' N2' C1' C7' -42.3(2) no
C6' N5' C4' O45' 167.6(3) no
C6' N5' C4' C8' -12.1(3) no
C16' N5' C6' C7' 176.6(2) no
C4' N5' C16' C17' 127.5(3) no
C4' N5' C16' C21' -52.7(4) no
C6' N5' C16' C17' -46.2(4) no
C6' N5' C16' C21' 133.6(3) no
C16' N5' C4' C8' 173.5(2) no
C4' N5' C6' O44' -176.9(3) no
C4' N5' C6' C7' 2.3(3) no
C16' N5' C6' O44' -2.6(4) no
C16' N5' C4' O45' -6.8(4) no
N25' N24' C33' C34' -177.6(3) no
N25' N24' C33' C38' 5.1(4) no
C23' N24' N25' C26' -0.6(3) no
C33' N24' N25' C26' -177.6(2) no
N25' N24' C23' C22' 0.4(3) no
C33' N24' C23' C22' 177.1(2) no
C23' N24' C33' C34' 5.9(5) no
C23' N24' C33' C38' -171.4(3) no
N24' N25' C26' C27' 176.4(2) no
N24' N25' C26' C22' 0.6(3) no
N2 C1 C7 C8 -32.2(3) no
C39 C1 C7 C6 -158.2(2) no
C39 C1 C7 C8 88.5(2) no
N2 C1 C7 C6 81.0(2) no
N2 C1 C39 O40 -121.1(2) no
N2 C1 C39 O43 59.2(4) no
C7 C1 C39 O40 125.5(2) no
C7 C1 C39 O43 -54.3(4) no
N2 C3 C8 C7 13.6(3) no
C22 C3 C8 C4 20.6(3) no
N2 C3 C8 C4 -99.3(2) no
C8 C3 C22 C23 -93.0(3) no
C8 C3 C22 C26 85.0(3) no
N2 C3 C22 C26 -158.9(3) no
C22 C3 C8 C7 133.6(2) no
N2 C3 C22 C23 23.2(4) no
O45 C4 C8 C3 -79.6(3) no
O45 C4 C8 C7 167.2(3) no
N5 C4 C8 C3 99.4(2) no
N5 C4 C8 C7 -13.8(3) no
N5 C6 C7 C8 -7.4(3) no
O44 C6 C7 C1 58.3(3) no
O44 C6 C7 C8 172.6(2) no
N5 C6 C7 C1 -121.8(2) no
C1 C7 C8 C3 11.4(3) no
C1 C7 C8 C4 129.6(2) no
C6 C7 C8 C3 -105.6(2) no
C6 C7 C8 C4 12.6(2) no
N2 C9 C10 C15 29.6(4) no
N2 C9 C10 C11 -153.3(3) no
C15 C10 C11 C12 -0.4(5) no
C9 C10 C11 C12 -177.7(3) no
C9 C10 C15 C14 177.1(3) no
C11 C10 C15 C14 -0.1(4) no
C10 C11 C12 C13 1.0(6) no
C11 C12 C13 C14 -1.1(6) no
C12 C13 C14 C15 0.5(5) no
C13 C14 C15 C10 0.1(5) no
N5 C16 C17 C18 -176.6(3) no
C21 C16 C17 C18 1.4(5) no
N5 C16 C21 C20 176.7(3) no
C17 C16 C21 C20 -1.3(5) no
C16 C17 C18 C19 -0.3(6) no
C17 C18 C19 C20 -0.8(6) no
C18 C19 C20 C21 0.9(6) no
C19 C20 C21 C16 0.1(5) no
C3 C22 C26 N25 -178.3(2) no
C23 C22 C26 C27 178.4(3) no
C3 C22 C26 C27 0.2(5) no
C23 C22 C26 N25 0.0(3) no
C26 C22 C23 N24 0.0(3) no
C3 C22 C23 N24 178.4(2) no
N25 C26 C27 C28 1.7(4) no
N25 C26 C27 C32 -174.9(3) no
C22 C26 C27 C28 -176.6(3) no
C22 C26 C27 C32 6.8(5) no
C32 C27 C28 C29 -2.8(5) no
C26 C27 C32 C31 -179.3(3) no
C26 C27 C28 C29 -179.7(3) no
C28 C27 C32 C31 4.0(5) no
C27 C28 C29 C30 -1.1(5) no
C28 C29 C30 C31 3.8(5) no
C28 C29 C30 Cl1 -176.9(3) no
C29 C30 C31 C32 -2.6(5) no
Cl1 C30 C31 C32 178.1(3) no
C30 C31 C32 C27 -1.4(6) no
N24 C33 C34 C35 -178.1(3) no
C38 C33 C34 C35 -0.4(6) no
N24 C33 C38 C37 177.6(3) no
C34 C33 C38 C37 -0.2(5) no
C33 C34 C35 C36 0.1(7) no
C34 C35 C36 C37 0.8(7) no
C35 C36 C37 C38 -1.4(6) no
C36 C37 C38 C33 1.2(6) no
N2' C1' C7' C6' -79.5(3) no
N2' C1' C7' C8' 33.6(2) no
C39' C1' C7' C6' 157.1(3) no
C39' C1' C7' C8' -89.8(3) no
N2' C1' C39' O40' 158.6(2) no
N2' C1' C39' O43' -21.4(4) no
C7' C1' C39' O40' -87.0(3) no
C7' C1' C39' O43' 93.0(4) no
N2' C3' C8' C4' 102.3(2) no
N2' C3' C8' C7' -11.3(3) no
C22' C3' C8' C4' -18.1(3) no
C22' C3' C8' C7' -131.7(2) no
N2' C3' C22' C23' -24.9(3) no
N2' C3' C22' C26' 167.8(2) no
C8' C3' C22' C23' 91.4(3) no
C8' C3' C22' C26' -75.9(3) no
O45' C4' C8' C3' 83.4(3) no
O45' C4' C8' C7' -163.2(3) no
N5' C4' C8' C3' -96.8(3) no
N5' C4' C8' C7' 16.6(3) no
O44' C6' C7' C1' -58.5(4) no
O44' C6' C7' C8' -172.6(3) no
N5' C6' C7' C1' 122.3(2) no
N5' C6' C7' C8' 8.2(3) no
C1' C7' C8' C3' -13.5(3) no
C1' C7' C8' C4' -133.1(2) no
C6' C7' C8' C3' 104.9(2) no
C6' C7' C8' C4' -14.8(3) no
N2' C9' C10' C11' 111.5(4) no
N2' C9' C10' C15' -65.9(5) no
C9' C10' C11' C12' -178.2(4) no
C15' C10' C11' C12' -0.8(6) no
C9' C10' C15' C14' 178.0(4) no
C11' C10' C15' C14' 0.5(6) no
C10' C11' C12' C13' 0.3(7) no
C11' C12' C13' C14' 0.6(7) no
C12' C13' C14' C15' -0.8(7) no
C13' C14' C15' C10' 0.3(6) no
N5' C16' C17' C18' -179.5(3) no
C21' C16' C17' C18' 0.7(4) no
N5' C16' C21' C20' 179.0(3) no
C17' C16' C21' C20' -1.2(5) no
C16' C17' C18' C19' -0.3(5) no
C17' C18' C19' C20' 0.3(6) no
C18' C19' C20' C21' -0.7(6) no
C19' C20' C21' C16' 1.2(6) no
C3' C22' C23' N24' -169.6(2) no
C26' C22' C23' N24' 0.0(3) no
C3' C22' C26' N25' 169.3(2) no
C3' C22' C26' C27' -6.0(4) no
C23' C22' C26' N25' -0.4(3) no
C23' C22' C26' C27' -175.6(2) no
N25' C26' C27' C28' -46.2(4) no
N25' C26' C27' C32' 134.3(3) no
C22' C26' C27' C28' 128.7(3) no
C22' C26' C27' C32' -50.8(4) no
C26' C27' C28' C29' 179.9(4) no
C32' C27' C28' C29' -0.6(6) no
C26' C27' C32' C31' -177.3(3) no
C28' C27' C32' C31' 3.1(5) no
C27' C28' C29' C30' -3.0(7) no
C28' C29' C30' Cl1' -176.5(4) no
C28' C29' C30' C31' 4.2(7) no
Cl1' C30' C31' C32' 178.9(3) no
C29' C30' C31' C32' -1.8(6) no
C30' C31' C32' C27' -2.0(6) no
N24' C33' C34' C35' -179.4(4) no
C38' C33' C34' C35' -2.1(6) no
N24' C33' C38' C37' -179.4(4) no
C34' C33' C38' C37' 3.3(6) no
C33' C34' C35' C36' -1.5(7) no
C34' C35' C36' C37' 3.7(7) no
C35' C36' C37' C38' -2.5(7) no
C36' C37' C38' C33' -1.0(7) no
